data_7202527
loop_
_publ_author_name
'McCabe, E. E.'
'Jones, I. P.'
'Zhang, D.'
'Hyatt, N. C.'
'Greaves, C.'

_publ_section_title
;
 Crystal structure and electrical characterisation of Bi2NbO5F: an
 Aurivillius oxide fluoride
;
_journal_issue 12
_journal_name_full 'Journal of Materials Chemistry'
_journal_page_first 1193
_journal_paper_doi 10.1039/b613970a
_journal_volume 17
_journal_year 2007
_chemical_formula_sum 'Bi2 Nb O6'
_chemical_formula_weight 606.86
_chemical_name_systematic Bi2NbO5F
_space_group_IT_number 61
_symmetry_cell_setting orthorhombic
_symmetry_space_group_name_Hall '-P 2ac 2ab'
_symmetry_space_group_name_H-M 'P b c a'
_cell_angle_alpha 90.0
_cell_angle_beta 90.0
_cell_angle_gamma 90.0
_cell_formula_units_Z 4
_cell_length_a 5.4280(19)
_cell_length_b 5.4261(18)
_cell_length_c 16.6564(17)
_cell_measurement_temperature 295
_cell_volume 490.6(2)
_pd_block_id 2006-11-24T08:49|PBCA-295K-O2_phase1|emma||
_pd_char_particle_morphology powder
_pd_phase_name Bi2NbO5F-Pbca
_cod_data_source_file b613970a1.txt
_cod_data_source_block PBCA-295K-O2_phase_1
_cod_depositor_comments
;
The following automatic conversions were performed:
'_geom_angle_publ_flag' value 'N' changed to 'n' according to
'/home/saulius/struct/CIF-dictionaries/cif_core.dic' dictionary named
'cif_core.dic' version 2.4.1 from 2010-06-29 (28
times).

'_geom_bond_publ_flag' value 'N' changed to 'n' according to
'/home/saulius/struct/CIF-dictionaries/cif_core.dic' dictionary named
'cif_core.dic' version 2.4.1 from 2010-06-29 (59 times).

Automatic conversion script
Id: cif_fix_enum 1527 2010-12-29 10:47:43Z saulius 
;
_cod_original_cell_volume 490.58(24)
_cod_original_sg_symbol_Hall Pbca
_cod_database_code 7202527

loop_
_symmetry_equiv_pos_site_id
_symmetry_equiv_pos_as_xyz
1 +x,+y,+z
2 -x+1/2,+y+1/2,+z
3 +x,-y+1/2,+z+1/2
4 -x+1/2,-y,+z+1/2
-1 -x,-y,-z
-2 +x+1/2,-y+1/2,-z
-3 -x,+y+1/2,-z+1/2
-4 +x+1/2,+y,-z+1/2

loop_
_atom_site_type_symbol
_atom_site_label
_atom_site_fract_x
_atom_site_fract_y
_atom_site_fract_z
_atom_site_occupancy
_atom_site_thermal_displace_type
_atom_site_U_iso_or_equiv
_atom_site_symmetry_multiplicity
Bi Bi 0.0195(13) 0.4963(18) 0.17417(17) 1.0 Uiso 0.0145(9) 8
Nb Nb 0.0 0.0 0.0 1.0 Uiso 0.0131(12) 4
O O1 0.2521(16) 0.2481(21) 0.2489(5) 1.0 Uiso 0.0044(10) 8
O O2 0.2111(16) 0.2937(15) -0.0128(5) 1.0 Uiso 0.0341(25) 8
O O3 0.0156(22) 0.0332(23) 0.11730(30) 1.0 Uiso 0.0409(20) 8

loop_
_atom_type_symbol
_atom_type_number_in_cell
Bi 8.0
Nb 4.0
O 24.0

loop_
_geom_angle_atom_site_label_1
_geom_angle_atom_site_label_2
_geom_angle_atom_site_label_3
_geom_angle
_geom_angle_site_symmetry_1
_geom_angle_site_symmetry_2
_geom_angle_site_symmetry_3
_geom_angle_publ_flag
O1 Bi O1 75.10(23) 1_555 . 2_555 n
O1 Bi O1 113.38(21) 1_555 . -3_465 n
O1 Bi O1 72.54(27) 1_555 . -4_455 n
O1 Bi O1 72.06(27) 2_555 . -3_465 n
O1 Bi O1 112.93(21) 2_555 . -4_455 n
O1 Bi O1 69.80(21) -3_465 . -4_455 n
O2 Nb O2 89.13(12) 1_555 . 2_545 n
O2 Nb O2 180.0 1_555 . -1_555 n
O2 Nb O2 90.87(12) 1_555 . -2_565 n
O2 Nb O3 90.5(4) 1_555 . 1_555 n
O2 Nb O3 89.5(4) 1_555 . -1_555 n
O2 Nb O2 90.87(12) 2_545 . -1_555 n
O2 Nb O2 179.9802 2_545 . -2_565 n
O2 Nb O3 97.3(4) 2_545 . 1_555 n
O2 Nb O3 82.7(4) 2_545 . -1_555 n
O2 Nb O2 89.13(12) -1_555 . -2_565 n
O2 Nb O3 89.5(4) -1_555 . 1_555 n
O2 Nb O3 90.5(4) -1_555 . -1_555 n
O2 Nb O3 82.7(4) -2_565 . 1_555 n
O2 Nb O3 97.3(4) -2_565 . -1_555 n
O3 Nb O3 180.0 1_555 . -1_555 n
Bi O1 Bi 112.0(4) 1_555 . 2_545 n
Bi O1 Bi 107.3(4) 1_555 . -3_446 n
Bi O1 Bi 107.9(5) 1_555 . -4_546 n
Bi O1 Bi 107.0(5) 2_545 . -3_446 n
Bi O1 Bi 108.2(4) 2_545 . -4_546 n
Bi O1 Bi 114.6(4) -3_446 . -4_546 n
Nb O2 Nb 157.5(4) 1_555 . 2_555 n

loop_
_geom_bond_atom_site_label_1
_geom_bond_atom_site_label_2
_geom_bond_distance
_geom_bond_site_symmetry_1
_geom_bond_site_symmetry_2
_geom_bond_publ_flag
Bi Bi 5.4280(19) . 1_455 n
Bi Bi 5.4261(18) . 1_545 n
Bi Bi 5.4261(18) . 1_565 n
Bi Bi 5.4280(19) . 1_655 n
Bi Bi 3.990(11) . 2_445 n
Bi Bi 3.990(11) . 2_455 n
Bi Bi 3.691(10) . 2_545 n
Bi Bi 3.691(10) . 2_555 n
Bi Bi 3.713(4) . -3_545 n
Bi Bi 3.713(4) . -3_555 n
Bi Bi 3.708(4) . -4_455 n
Bi Bi 3.708(4) . -4_555 n
Bi Nb 3.960(7) . 1_555 n
Bi Nb 3.987(7) . 1_565 n
Bi Nb 4.046(5) . 2_455 n
Bi Nb 3.901(5) . 2_555 n
Bi O1 2.226(10) . 1_555 n
Bi O1 2.226(10) . 2_555 n
Bi O1 2.384(11) . -3_555 n
Bi O1 2.358(10) . -4_455 n
Bi O2 3.462(9) . 1_555 n
Bi O2 3.801(10) . 2_555 n
Bi O2 3.176(9) . -1_565 n
Bi O2 3.536(10) . -2_455 n
Bi O3 2.685(11) . 1_555 n
Bi O3 3.064(11) . 1_565 n
Bi O3 3.062(11) . 2_455 n
Bi O3 2.703(11) . 2_555 n
Bi O3 3.484(6) . -3_555 n
Nb Bi 3.987(7) . 1_545 n
Nb Bi 3.960(7) . 1_555 n
Nb Bi 4.046(5) . 2_445 n
Nb Bi 3.901(5) . 2_545 n
Nb Bi 3.960(7) . -1_555 n
Nb Bi 3.987(7) . -1_565 n
Nb Bi 3.901(5) . -2_455 n
Nb Bi 4.046(5) . -2_555 n
Nb O2 1.974(11) . 1_555 n
Nb O2 1.939(10) . 2_545 n
Nb O2 1.974(11) . -1_555 n
Nb O2 1.939(10) . -2_455 n
Nb O3 1.964(5) . 1_555 n
Nb O3 1.964(5) . -1_555 n
O1 Bi 2.226(10) . 1_555 n
O1 Bi 2.226(10) . 2_545 n
O1 Bi 2.384(11) . -3_545 n
O1 Bi 2.358(10) . -4_555 n
O2 Bi 3.462(9) . 1_555 n
O2 Bi 3.801(10) . 2_545 n
O2 Bi 3.176(9) . -1_565 n
O2 Bi 3.536(10) . -2_555 n
O2 Nb 1.974(11) . 1_555 n
O2 Nb 1.939(10) . 2_555 n
O3 Bi 3.064(11) . 1_545 n
O3 Bi 2.685(11) . 1_555 n
O3 Bi 3.062(11) . 2_445 n
O3 Bi 2.703(11) . 2_545 n
O3 Bi 3.484(6) . -3_545 n
O3 Nb 1.964(5) . 1_555 n

loop_
_pd_block_diffractogram_id
2006-11-24T08:49|PBCA-295K-O2_H_01|emma|NPD-NFL
